data_2013177
loop_
_publ_author_name
'Ch\;eci\'nska, Lilianna'
'Siero\'n, Les\/law'
'Bukowska-Strzy\.zewska, Maria'
'Kudzin, Zbigniew H.'
'F\'abi\'an, L\'aszl\'o'

_publ_section_title
;
 Two derivatives of (<i>N</i>-phenylthioureidoalkyl)phosphonates
;
_journal_issue 1
_journal_name_full 'Acta Crystallographica Section C'
_journal_page_first o46
_journal_page_last o50
_journal_paper_doi 10.1107/S0108270102021820
_journal_volume 59
_journal_year 2003
_chemical_formula_moiety 'C24 H27 N2 O3 P S'
_chemical_formula_sum 'C24 H27 N2 O3 P S'
_chemical_formula_weight 454.51
_chemical_name_systematic
;
diphenyl [3-methyl-1-(3-phenylthioureido)butyl]phosphonate
;
_space_group_IT_number 2
_symmetry_cell_setting triclinic
_symmetry_space_group_name_Hall '-P 1'
_symmetry_space_group_name_H-M 'P -1'
_atom_sites_solution_hydrogens mixed
_atom_sites_solution_primary direct
_atom_sites_solution_secondary direct
_audit_creation_method SHELXL-97
_cell_angle_alpha 90.932(4)
_cell_angle_beta 103.252(5)
_cell_angle_gamma 101.923(5)
_cell_formula_units_Z 2
_cell_length_a 10.1931(7)
_cell_length_b 10.5503(5)
_cell_length_c 11.9560(7)
_cell_measurement_reflns_used 6268
_cell_measurement_temperature 293(2)
_cell_measurement_theta_max 25.75
_cell_measurement_theta_min 1.75
_cell_volume 1221.78(13)
_computing_cell_refinement 'CrysAlis CCD'
_computing_data_collection 'CrysAlis CCD in KM-4 CCD Software (Kuma, 2001)'
_computing_data_reduction 'CrysAlis RED in KM-4 CCD Software'
_computing_molecular_graphics 'PLATON (Spek, 1998)'
_computing_publication_material 'PARST97 (Nardelli, 1996)'
_computing_structure_refinement 'SHELXL97 (Sheldrick, 1997)'
_computing_structure_solution 'SHELXS97 (Sheldrick, 1997)'
_diffrn_ambient_temperature 293(2)
_diffrn_measured_fraction_theta_full 0.997
_diffrn_measured_fraction_theta_max 0.997
_diffrn_measurement_device_type 'Kuma KM-4 CCD area-detector'
_diffrn_measurement_method \w
_diffrn_radiation_monochromator graphite
_diffrn_radiation_source 'CX-Mo12x0.4-S Seifert Mo tube'
_diffrn_radiation_type MoK\a
_diffrn_radiation_wavelength 0.71073
_diffrn_reflns_av_R_equivalents 0.034
_diffrn_reflns_av_sigmaI/netI 0.037
_diffrn_reflns_limit_h_max 10
_diffrn_reflns_limit_h_min -12
_diffrn_reflns_limit_k_max 12
_diffrn_reflns_limit_k_min -12
_diffrn_reflns_limit_l_max 14
_diffrn_reflns_limit_l_min -14
_diffrn_reflns_number 12829
_diffrn_reflns_theta_full 25.00
_diffrn_reflns_theta_max 25.00
_diffrn_reflns_theta_min 3.51
_diffrn_standards_decay_% 0
_exptl_absorpt_coefficient_mu 0.225
_exptl_absorpt_correction_type none
_exptl_crystal_colour colourless
_exptl_crystal_density_diffrn 1.235
_exptl_crystal_density_meas ?
_exptl_crystal_density_method 'not measured'
_exptl_crystal_description prism
_exptl_crystal_F_000 480
_exptl_crystal_size_max 0.45
_exptl_crystal_size_mid 0.20
_exptl_crystal_size_min 0.17
_refine_diff_density_max 0.38
_refine_diff_density_min -0.23
_refine_ls_extinction_method none
_refine_ls_goodness_of_fit_ref 1.078
_refine_ls_hydrogen_treatment mixed
_refine_ls_matrix_type full
_refine_ls_number_parameters 307
_refine_ls_number_reflns 4288
_refine_ls_number_restraints 18
_refine_ls_restrained_S_all 1.105
_refine_ls_R_factor_all 0.079
_refine_ls_R_factor_gt 0.049
_refine_ls_shift/su_max <0.001
_refine_ls_shift/su_mean 0.000
_refine_ls_structure_factor_coef Fsqd
_refine_ls_weighting_details 'calc w = 1/[\s^2^(Fo^2^)+(0.0833P)^2^] where P=(Fo^2^+2Fc^2^)/3'
_refine_ls_weighting_scheme calc
_refine_ls_wR_factor_gt 0.134
_refine_ls_wR_factor_ref 0.153
_reflns_number_gt 2883
_reflns_number_total 4288
_reflns_threshold_expression I>2\s(I)
_cod_data_source_file ln1150.cif
_cod_data_source_block I
_cod_depositor_comments
;
The following automatic conversions were performed:
'_symmetry_cell_setting' value 'Triclinic' changed to 'triclinic'
according to '/home/saulius/struct/CIF-dictionaries/cif_core.dic'
dictionary named 'cif_core.dic' version 2.4.1 from 2010-06-29.

Automatic conversion script
Id: cif_fix_enum 1527 2010-12-29 10:47:43Z saulius 

The following automatic conversions were performed:

'_symmetry_cell_setting' value 'Triclinic' changed to 'triclinic'
according to /home/saulius/struct/CIF-dictionaries/cif_core.dic
dictionary named 'cif_core.dic' version 2.4.1 from 2010-06-29.

Automatic conversion script
Id: cif_fix_values 1715 2011-07-08 13:25:40Z adriana 

The following automatic conversions were performed:

'_exptl_crystal_density_meas' value 'not measured' was changed to '?'
- the value is perceived as not measured.

Automatic conversion script
Id: cif_fix_values 3008 2015-01-20 13:52:24Z robertas 
;
_cod_original_cell_volume 1221.78(12)
_cod_database_code 2013177
_cod_database_fobs_code 2013177

loop_
_symmetry_equiv_pos_as_xyz
'x, y, z'
'-x, -y, -z'

loop_
_atom_site_label
_atom_site_fract_x
_atom_site_fract_y
_atom_site_fract_z
_atom_site_U_iso_or_equiv
_atom_site_adp_type
_atom_site_calc_flag
_atom_site_refinement_flags
_atom_site_occupancy
_atom_site_disorder_assembly
_atom_site_disorder_group
_atom_site_type_symbol
S1 0.40957(7) 0.34031(7) 0.15910(6) 0.0691(3) Uani d . 1 . . S
N1 0.1853(2) 0.2333(2) 0.23068(18) 0.0670(6) Uani d D 1 . . N
H1 0.104(2) 0.188(3) 0.216(2) 0.075(9) Uiso d D 1 . . H
N2 0.1648(2) 0.2042(2) 0.04012(18) 0.0583(6) Uani d D 1 . . N
H2 0.0881(19) 0.162(2) 0.041(2) 0.055(8) Uiso d D 1 . . H
C1 0.2469(3) 0.2564(2) 0.1424(2) 0.0532(6) Uani d . 1 . . C
C2 0.2049(3) 0.2064(2) -0.0692(2) 0.0569(6) Uani d . 1 . . C
H201 0.3006 0.2551 -0.0561 0.068 Uiso calc R 1 . . H
C3 0.1140(4) 0.2728(3) -0.1606(2) 0.0823(9) Uani d D 1 . . C
H301 0.1323 0.2559 -0.2349 0.099 Uiso calc R 1 . . H
H302 0.0179 0.2337 -0.1652 0.099 Uiso calc R 1 . . H
C4 0.1357(4) 0.4173(3) -0.1378(3) 0.0893(10) Uani d D 1 . . C
H4A 0.1340 0.4363 -0.0577 0.107 Uiso calc PR 0.673(9) A 1 H
H4B 0.2323 0.4396 -0.0944 0.107 Uiso calc PR 0.327(9) A 2 H
C5A 0.2714(6) 0.4818(6) -0.1570(7) 0.124(3) Uani d PD 0.673(9) A 1 C
H51A 0.3435 0.4539 -0.1030 0.186 Uiso calc PR 0.673(9) A 1 H
H52A 0.2832 0.5742 -0.1465 0.186 Uiso calc PR 0.673(9) A 1 H
H53A 0.2757 0.4591 -0.2340 0.186 Uiso calc PR 0.673(9) A 1 H
C6A 0.0229(9) 0.4681(7) -0.2171(10) 0.162(5) Uani d PD 0.673(9) A 1 C
H61A 0.0356 0.4656 -0.2942 0.243 Uiso calc PR 0.673(9) A 1 H
H62A 0.0267 0.5560 -0.1921 0.243 Uiso calc PR 0.673(9) A 1 H
H63A -0.0652 0.4151 -0.2156 0.243 Uiso calc PR 0.673(9) A 1 H
C5B 0.0634(15) 0.4564(13) -0.0517(10) 0.128(6) Uani d PD 0.327(9) A 2 C
H51B 0.0769 0.5492 -0.0456 0.192 Uiso calc PR 0.327(9) A 2 H
H52B 0.1004 0.4266 0.0219 0.192 Uiso calc PR 0.327(9) A 2 H
H53B -0.0335 0.4184 -0.0761 0.192 Uiso calc PR 0.327(9) A 2 H
C6B 0.138(3) 0.5051(17) -0.2351(14) 0.160(9) Uani d PD 0.327(9) A 2 C
H61B 0.2233 0.5111 -0.2585 0.240 Uiso calc PR 0.327(9) A 2 H
H62B 0.1314 0.5899 -0.2101 0.240 Uiso calc PR 0.327(9) A 2 H
H63B 0.0620 0.4705 -0.2988 0.240 Uiso calc PR 0.327(9) A 2 H
P1 0.19924(7) 0.04026(6) -0.11142(6) 0.0588(2) Uani d . 1 . . P
O1 0.06818(18) -0.05100(17) -0.11522(14) 0.0649(5) Uani d . 1 . . O
O2 0.2416(2) 0.05432(18) -0.23047(16) 0.0754(6) Uani d . 1 . . O
O3 0.32753(18) 0.00418(18) -0.02859(17) 0.0726(5) Uani d . 1 . . O
C11 0.2499(3) 0.2707(2) 0.3481(2) 0.0607(7) Uani d D 1 . . C
C12 0.2947(4) 0.1816(3) 0.4226(2) 0.0909(10) Uani d D 1 . . C
H12 0.2841 0.0964 0.3947 0.109 Uiso calc R 1 . . H
C13 0.3550(4) 0.2162(4) 0.5380(2) 0.1065(12) Uani d D 1 . . C
H13 0.3869 0.1554 0.5865 0.128 Uiso calc R 1 . . H
C14 0.3675(4) 0.3414(4) 0.5805(3) 0.1124(14) Uani d D 1 . . C
H14 0.4038 0.3646 0.6586 0.135 Uiso calc R 1 . . H
C15 0.3258(5) 0.4320(4) 0.5063(3) 0.1404(19) Uani d D 1 . . C
H15 0.3378 0.5175 0.5341 0.168 Uiso calc R 1 . . H
C16 0.2661(4) 0.3967(3) 0.3909(3) 0.1114(13) Uani d D 1 . . C
H16 0.2369 0.4582 0.3420 0.134 Uiso calc R 1 . . H
C21 0.2224(3) -0.0536(3) -0.3081(2) 0.0664(7) Uani d . 1 . . C
C22 0.0978(3) -0.0934(3) -0.3854(3) 0.0823(9) Uani d . 1 . . C
H22 0.0254 -0.0525 -0.3845 0.099 Uiso calc R 1 . . H
C23 0.0814(4) -0.1946(4) -0.4642(3) 0.1017(12) Uani d . 1 . . C
H23 -0.0026 -0.2226 -0.5174 0.122 Uiso calc R 1 . . H
C24 0.1882(5) -0.2548(4) -0.4652(3) 0.1123(13) Uani d . 1 . . C
H24 0.1767 -0.3230 -0.5193 0.135 Uiso calc R 1 . . H
C25 0.3110(5) -0.2147(4) -0.3870(3) 0.1094(13) Uani d . 1 . . C
H25 0.3831 -0.2558 -0.3881 0.131 Uiso calc R 1 . . H
C26 0.3296(4) -0.1137(4) -0.3063(3) 0.0891(10) Uani d . 1 . . C
H26 0.4129 -0.0871 -0.2520 0.107 Uiso calc R 1 . . H
C31 0.3264(3) -0.0937(3) 0.0504(3) 0.0639(7) Uani d . 1 . . C
C32 0.3693(3) -0.2013(3) 0.0254(3) 0.0908(10) Uani d . 1 . . C
H32 0.3936 -0.2123 -0.0439 0.109 Uiso calc R 1 . . H
C33 0.3764(4) -0.2951(4) 0.1053(5) 0.1152(14) Uani d . 1 . . C
H33 0.4049 -0.3703 0.0894 0.138 Uiso calc R 1 . . H
C34 0.3418(4) -0.2772(5) 0.2067(5) 0.1202(16) Uani d . 1 . . C
H34 0.3469 -0.3398 0.2604 0.144 Uiso calc R 1 . . H
C35 0.2997(5) -0.1674(5) 0.2294(4) 0.1234(14) Uani d . 1 . . C
H35 0.2761 -0.1556 0.2989 0.148 Uiso calc R 1 . . H
C36 0.2913(4) -0.0738(3) 0.1514(3) 0.0977(11) Uani d . 1 . . C
H36 0.2625 0.0012 0.1671 0.117 Uiso calc R 1 . . H

loop_
_atom_site_aniso_label
_atom_site_aniso_U_11
_atom_site_aniso_U_22
_atom_site_aniso_U_33
_atom_site_aniso_U_12
_atom_site_aniso_U_13
_atom_site_aniso_U_23
S1 0.0571(5) 0.0725(5) 0.0688(5) -0.0001(3) 0.0102(3) -0.0038(4)
N1 0.0579(15) 0.0792(16) 0.0529(13) -0.0058(12) 0.0103(11) -0.0062(11)
N2 0.0517(14) 0.0622(13) 0.0551(13) 0.0007(11) 0.0114(11) -0.0021(10)
C1 0.0568(15) 0.0497(13) 0.0500(14) 0.0095(11) 0.0086(12) 0.0004(11)
C2 0.0601(16) 0.0578(14) 0.0490(14) 0.0043(12) 0.0129(12) 0.0004(11)
C3 0.109(3) 0.076(2) 0.0605(18) 0.0273(18) 0.0108(17) 0.0082(15)
C4 0.113(3) 0.076(2) 0.088(2) 0.031(2) 0.030(2) 0.0174(17)
C5A 0.121(6) 0.089(4) 0.157(6) 0.006(4) 0.041(5) 0.012(4)
C6A 0.134(7) 0.094(5) 0.229(11) 0.035(5) -0.029(7) 0.055(5)
C5B 0.176(14) 0.105(9) 0.126(11) 0.046(9) 0.069(10) -0.004(8)
C6B 0.20(3) 0.139(14) 0.175(17) 0.053(15) 0.091(17) 0.075(12)
P1 0.0605(5) 0.0578(4) 0.0557(4) 0.0018(3) 0.0188(3) 0.0000(3)
O1 0.0623(11) 0.0679(11) 0.0578(11) -0.0037(9) 0.0173(8) -0.0045(8)
O2 0.0968(15) 0.0654(11) 0.0671(12) 0.0027(10) 0.0395(11) -0.0026(9)
O3 0.0570(11) 0.0684(12) 0.0908(14) 0.0075(9) 0.0185(10) 0.0182(10)
C11 0.0593(16) 0.0668(16) 0.0517(15) 0.0075(13) 0.0101(12) 0.0011(13)
C12 0.107(3) 0.076(2) 0.083(2) 0.0188(18) 0.0098(19) 0.0111(17)
C13 0.117(3) 0.128(3) 0.067(2) 0.026(2) 0.006(2) 0.031(2)
C14 0.097(3) 0.179(4) 0.058(2) 0.044(3) 0.0011(18) -0.014(3)
C15 0.181(5) 0.133(4) 0.092(3) 0.070(3) -0.027(3) -0.049(3)
C16 0.155(4) 0.089(2) 0.079(2) 0.050(2) -0.014(2) -0.0118(19)
C21 0.074(2) 0.0712(17) 0.0564(16) 0.0130(15) 0.0241(14) 0.0015(13)
C22 0.079(2) 0.105(2) 0.0640(18) 0.0304(18) 0.0104(16) 0.0013(17)
C23 0.097(3) 0.126(3) 0.069(2) 0.021(2) -0.0018(19) -0.015(2)
C24 0.142(4) 0.111(3) 0.081(3) 0.038(3) 0.015(3) -0.026(2)
C25 0.119(3) 0.118(3) 0.099(3) 0.052(3) 0.020(2) -0.023(2)
C26 0.076(2) 0.110(3) 0.080(2) 0.024(2) 0.0114(17) -0.0103(19)
C31 0.0473(15) 0.0585(16) 0.080(2) 0.0058(12) 0.0081(13) 0.0077(14)
C32 0.090(2) 0.068(2) 0.116(3) 0.0187(18) 0.025(2) 0.003(2)
C33 0.094(3) 0.073(2) 0.172(5) 0.024(2) 0.012(3) 0.027(3)
C34 0.089(3) 0.104(3) 0.147(4) 0.012(2) -0.008(3) 0.062(3)
C35 0.149(4) 0.130(4) 0.100(3) 0.040(3) 0.035(3) 0.041(3)
C36 0.130(3) 0.081(2) 0.096(3) 0.039(2) 0.039(2) 0.024(2)

loop_
_atom_type_symbol
_atom_type_description
_atom_type_scat_dispersion_real
_atom_type_scat_dispersion_imag
_atom_type_scat_source
C C 0.0033 0.0016 'International Tables Vol C Tables 4.2.6.8 and 6.1.1.4'
H H 0.0000 0.0000 'International Tables Vol C Tables 4.2.6.8 and 6.1.1.4'
N N 0.0061 0.0033 'International Tables Vol C Tables 4.2.6.8 and 6.1.1.4'
O O 0.0106 0.0060 'International Tables Vol C Tables 4.2.6.8 and 6.1.1.4'
P P 0.1023 0.0942 'International Tables Vol C Tables 4.2.6.8 and 6.1.1.4'
S S 0.1246 0.1234 'International Tables Vol C Tables 4.2.6.8 and 6.1.1.4'

loop_
_geom_angle_atom_site_label_1
_geom_angle_atom_site_label_2
_geom_angle_atom_site_label_3
_geom_angle
_geom_angle_publ_flag
C1 N1 C11 125.1(2) yes
C1 N1 H1 117.9(19) no
C11 N1 H1 116.8(19) no
C1 N2 C2 125.7(2) yes
C1 N2 H2 116.9(17) no
C2 N2 H2 117.2(17) no
N2 C1 N1 113.1(2) yes
N2 C1 S1 123.8(2) yes
N1 C1 S1 123.11(18) yes
N2 C2 C3 112.3(2) no
N2 C2 P1 106.35(16) yes
C3 C2 P1 113.29(17) no
N2 C2 H201 108.2 no
C3 C2 H201 108.2 no
P1 C2 H201 108.2 no
C4 C3 C2 114.5(2) no
C4 C3 H301 108.6 no
C2 C3 H301 108.6 no
C4 C3 H302 108.6 no
C2 C3 H302 108.6 no
H301 C3 H302 107.6 no
C5B C4 C6B 113.9(9) no
C5A C4 C3 109.5(3) no
C5B C4 C3 114.3(6) no
C6B C4 C3 120.1(8) no
C5A C4 C6A 109.5(6) no
C3 C4 C6A 110.1(4) no
C5A C4 H4A 109.2 no
C3 C4 H4A 109.2 no
C6A C4 H4A 109.2 no
C5B C4 H4B 101.6 no
C6B C4 H4B 101.6 no
C3 C4 H4B 101.6 no
C4 C5A H51A 109.5 no
C4 C5A H52A 109.5 no
H51A C5A H52A 109.5 no
C4 C5A H53A 109.5 no
H51A C5A H53A 109.5 no
H52A C5A H53A 109.5 no
C4 C6A H61A 109.5 no
C4 C6A H62A 109.5 no
H61A C6A H62A 109.5 no
C4 C6A H63A 109.5 no
H61A C6A H63A 109.5 no
H62A C6A H63A 109.5 no
C4 C5B H51B 109.5 no
C4 C5B H52B 109.5 no
H51B C5B H52B 109.5 no
C4 C5B H53B 109.5 no
H51B C5B H53B 109.5 no
H52B C5B H53B 109.5 no
C4 C6B H61B 109.5 no
C4 C6B H62B 109.5 no
H61B C6B H62B 109.5 no
C4 C6B H63B 109.5 no
H61B C6B H63B 109.5 no
H62B C6B H63B 109.5 no
O1 P1 O3 114.06(11) yes
O1 P1 O2 115.05(10) yes
O3 P1 O2 103.78(11) yes
O1 P1 C2 115.25(12) yes
O3 P1 C2 105.40(11) yes
O2 P1 C2 101.83(11) yes
C21 O2 P1 121.96(16) no
C31 O3 P1 127.05(16) no
C12 C11 C16 118.5(2) no
C12 C11 N1 120.9(2) no
C16 C11 N1 120.5(2) no
C11 C12 C13 121.5(3) no
C11 C12 H12 119.3 no
C13 C12 H12 119.3 no
C14 C13 C12 119.5(3) no
C14 C13 H13 120.2 no
C12 C13 H13 120.2 no
C13 C14 C15 119.5(3) no
C13 C14 H14 120.3 no
C15 C14 H14 120.3 no
C14 C15 C16 120.5(3) no
C14 C15 H15 119.7 no
C16 C15 H15 119.7 no
C11 C16 C15 120.4(3) no
C11 C16 H16 119.8 no
C15 C16 H16 119.8 no
C26 C21 C22 121.7(3) no
C26 C21 O2 119.3(3) no
C22 C21 O2 118.9(3) no
C21 C22 C23 118.8(3) no
C21 C22 H22 120.6 no
C23 C22 H22 120.6 no
C22 C23 C24 120.4(3) no
C22 C23 H23 119.8 no
C24 C23 H23 119.8 no
C25 C24 C23 120.0(3) no
C25 C24 H24 120.0 no
C23 C24 H24 120.0 no
C24 C25 C26 120.7(4) no
C24 C25 H25 119.6 no
C26 C25 H25 119.6 no
C21 C26 C25 118.4(3) no
C21 C26 H26 120.8 no
C25 C26 H26 120.8 no
C32 C31 C36 122.2(3) no
C32 C31 O3 117.9(3) no
C36 C31 O3 119.7(3) no
C31 C32 C33 118.7(4) no
C31 C32 H32 120.7 no
C33 C32 H32 120.7 no
C34 C33 C32 120.0(4) no
C34 C33 H33 120.0 no
C32 C33 H33 120.0 no
C33 C34 C35 119.8(4) no
C33 C34 H34 120.1 no
C35 C34 H34 120.1 no
C34 C35 C36 121.1(4) no
C34 C35 H35 119.5 no
C36 C35 H35 119.5 no
C31 C36 C35 118.2(4) no
C31 C36 H36 120.9 no
C35 C36 H36 120.9 no

loop_
_geom_bond_atom_site_label_1
_geom_bond_atom_site_label_2
_geom_bond_site_symmetry_2
_geom_bond_distance
_geom_bond_publ_flag
S1 C1 . 1.676(3) yes
N1 C1 . 1.348(3) yes
N1 C11 . 1.418(3) yes
N1 H1 . 0.843(17) no
N2 C1 . 1.348(3) yes
N2 C2 . 1.455(3) yes
N2 H2 . 0.817(16) no
C2 C3 . 1.541(4) no
C2 P1 . 1.802(3) yes
C2 H201 . 0.9800 no
C3 C4 . 1.505(3) no
C3 H301 . 0.9700 no
C3 H302 . 0.9700 no
C4 C5A . 1.480(4) no
C4 C5B . 1.495(5) no
C4 C6B . 1.499(5) no
C4 C6A . 1.510(4) no
C4 H4A . 0.9800 no
C4 H4B . 0.9800 no
C5A H51A . 0.9600 no
C5A H52A . 0.9600 no
C5A H53A . 0.9600 no
C6A H61A . 0.9600 no
C6A H62A . 0.9600 no
C6A H63A . 0.9600 no
C5B H51B . 0.9600 no
C5B H52B . 0.9600 no
C5B H53B . 0.9600 no
C6B H61B . 0.9600 no
C6B H62B . 0.9600 no
C6B H63B . 0.9600 no
P1 O1 . 1.4673(18) yes
P1 O3 . 1.568(2) yes
P1 O2 . 1.5800(19) yes
O2 C21 . 1.409(3) no
O3 C31 . 1.411(3) no
C11 C12 . 1.380(4) no
C11 C16 . 1.381(4) no
C12 C13 . 1.3844(19) no
C12 H12 . 0.9300 no
C13 C14 . 1.378(6) no
C13 H13 . 0.9300 no
C14 C15 . 1.381(6) no
C14 H14 . 0.9300 no
C15 C16 . 1.384(5) no
C15 H15 . 0.9300 no
C16 H16 . 0.9300 no
C21 C26 . 1.368(4) no
C21 C22 . 1.369(4) no
C22 C23 . 1.370(5) no
C22 H22 . 0.9300 no
C23 C24 . 1.371(5) no
C23 H23 . 0.9300 no
C24 C25 . 1.360(5) no
C24 H24 . 0.9300 no
C25 C26 . 1.379(5) no
C25 H25 . 0.9300 no
C26 H26 . 0.9300 no
C31 C32 . 1.350(4) no
C31 C36 . 1.360(4) no
C32 C33 . 1.387(6) no
C32 H32 . 0.9300 no
C33 C34 . 1.359(6) no
C33 H33 . 0.9300 no
C34 C35 . 1.359(6) no
C34 H34 . 0.9300 no
C35 C36 . 1.371(5) no
C35 H35 . 0.9300 no
C36 H36 . 0.9300 no

loop_
_geom_hbond_atom_site_label_D
_geom_hbond_atom_site_label_H
_geom_hbond_atom_site_label_A
_geom_hbond_site_symmetry_A
_geom_hbond_distance_DH
_geom_hbond_distance_HA
_geom_hbond_distance_DA
_geom_hbond_angle_DHA
_geom_hbond_publ_flag
N1 H1 O1 2_555 0.84(2) 2.13(2) 2.917(3) 154(2) yes
N2 H2 O1 2_555 0.82(2) 2.15(2) 2.915(3) 156(2) yes
C2 H201 S1 1_555 0.98 2.62 3.138(2) 113 yes
C3 H301 O2 1_555 0.97 2.59 3.062(4) 110 yes

loop_
_geom_torsion_atom_site_label_1
_geom_torsion_atom_site_label_2
_geom_torsion_atom_site_label_3
_geom_torsion_atom_site_label_4
_geom_torsion
_geom_torsion_publ_flag
C2 N2 C1 N1 -176.2(2) no
C2 N2 C1 S1 3.2(4) yes
C11 N1 C1 N2 176.4(2) no
C11 N1 C1 S1 -3.0(4) yes
C1 N2 C2 C3 -121.6(3) no
C1 N2 C2 P1 114.0(2) no
N2 C2 C3 C4 69.9(3) no
P1 C2 C3 C4 -169.5(2) no
C2 C3 C4 C5A 71.3(5) no
C2 C3 C4 C5B -80.0(7) no
C2 C3 C4 C6B 139.2(12) no
C2 C3 C4 C6A -168.2(6) no
N2 C2 P1 O1 53.8(2) no
C3 C2 P1 O1 -70.0(2) no
N2 C2 P1 O3 -72.87(18) no
C3 C2 P1 O3 163.3(2) no
N2 C2 P1 O2 179.06(16) no
C3 C2 P1 O2 55.2(2) no
O1 P1 O2 C21 -40.5(3) no
O3 P1 O2 C21 84.8(2) no
C2 P1 O2 C21 -165.9(2) no
O1 P1 O3 C31 -8.7(3) no
O2 P1 O3 C31 -134.6(2) no
C2 P1 O3 C31 118.7(2) no
C1 N1 C11 C12 -102.0(3) no
C1 N1 C11 C16 79.7(4) no
C16 C11 C12 C13 -0.1(5) no
N1 C11 C12 C13 -178.5(3) no
C11 C12 C13 C14 1.8(6) no
C12 C13 C14 C15 -3.1(6) no
C13 C14 C15 C16 2.8(7) no
C12 C11 C16 C15 -0.2(6) no
N1 C11 C16 C15 178.2(4) no
C14 C15 C16 C11 -1.2(7) no
P1 O2 C21 C26 -95.4(3) no
P1 O2 C21 C22 86.3(3) no
C26 C21 C22 C23 -1.2(5) no
O2 C21 C22 C23 177.0(3) no
C21 C22 C23 C24 0.1(5) no
C22 C23 C24 C25 0.4(6) no
C23 C24 C25 C26 0.0(7) no
C22 C21 C26 C25 1.7(5) no
O2 C21 C26 C25 -176.6(3) no
C24 C25 C26 C21 -1.1(6) no
P1 O3 C31 C32 107.9(3) no
P1 O3 C31 C36 -76.3(3) no
C36 C31 C32 C33 0.6(5) no
O3 C31 C32 C33 176.3(3) no
C31 C32 C33 C34 -0.6(6) no
C32 C33 C34 C35 0.3(7) no
C33 C34 C35 C36 0.0(7) no
C32 C31 C36 C35 -0.3(5) no
O3 C31 C36 C35 -176.0(3) no
C34 C35 C36 C31 0.0(6) no
